data_4027760
loop_
_publ_author_name
'Kerti Ausmees'
'Kadri Kriis'
'T\~onis Pehk'
'Franz Werner'
'Ivar J\"arving'
'Margus Lopp'
'T\~onis Kanger'

_publ_section_title
;
 Diastereoselective Multicomponent Cascade Reaction Leading to
 [3.2.0]-Heterobicyclic Compounds
;
_journal_name_full 'Journal of Organic Chemistry'
_journal_page_first 10680
_journal_page_last 10687
_journal_paper_doi 10.1021/jo3019413
_journal_volume 77
_journal_year 2012
_chemical_absolute_configuration ad
_chemical_formula_moiety
;
(C17 H24 Br N O2)
;
_chemical_formula_sum 'C17 H24 Br N O2'
_chemical_formula_weight 354.28
_chemical_melting_point 367
_chemical_name_common 'KA254, A enantiomer'
_chemical_name_systematic
; 
[(1R,2S,5R,6S,7R)-2-(4-bromophenyl)-7-(diethylamino)-3-
oxabicyclo[3.2.0]heptan-6-yl]methanol
;
_space_group_IT_number 4
_symmetry_cell_setting monoclinic
_symmetry_space_group_name_Hall 'P 2yb'
_symmetry_space_group_name_H-M 'P 1 21 1'
_atom_sites_solution_hydrogens mixed
_atom_sites_solution_primary direct
_atom_sites_solution_secondary difmap
_audit_creation_method SHELXL-97
_cell_angle_alpha 90.00
_cell_angle_beta 94.853(4)
_cell_angle_gamma 90.00
_cell_formula_units_Z 2
_cell_length_a 8.9677(9)
_cell_length_b 5.2389(7)
_cell_length_c 17.839(2)
_cell_measurement_reflns_used 2324
_cell_measurement_temperature 200(2)
_cell_measurement_theta_max 24.8034
_cell_measurement_theta_min 2.6364
_cell_volume 835.09(17)
_computing_cell_refinement 'APEX2 (Bruker, 2011); SAINT (Bruker, 2009)'
_computing_data_collection 'GIS (Bruker)'
_computing_data_reduction 'SAINT (Bruker, 2009);XPREP (Sheldrick, 2008)'
_computing_structure_refinement 'SHELXL-97 (Sheldrick, 2008)'
_computing_structure_solution 'SHELXS-97 (Sheldrick, 2008)'
_diffrn_ambient_temperature 200(2)
_diffrn_measured_fraction_theta_full 0.986
_diffrn_measured_fraction_theta_max 0.986
_diffrn_measurement_device_type 'Bruker SMART X2S diffractometer'
_diffrn_measurement_method '\w scans'
_diffrn_radiation_monochromator 'doubly curved silicon crystal'
_diffrn_radiation_source 'XOS X-beam microfocus source'
_diffrn_radiation_type MoK\a
_diffrn_radiation_wavelength 0.71073
_diffrn_reflns_av_R_equivalents 0.0395
_diffrn_reflns_av_sigmaI/netI 0.0765
_diffrn_reflns_limit_h_max 10
_diffrn_reflns_limit_h_min -10
_diffrn_reflns_limit_k_max 6
_diffrn_reflns_limit_k_min -6
_diffrn_reflns_limit_l_max 18
_diffrn_reflns_limit_l_min -21
_diffrn_reflns_number 5287
_diffrn_reflns_theta_full 25.02
_diffrn_reflns_theta_max 25.02
_diffrn_reflns_theta_min 1.15
_exptl_absorpt_coefficient_mu 2.466
_exptl_absorpt_correction_T_max 0.5250
_exptl_absorpt_correction_T_min 0.4388
_exptl_absorpt_correction_type multi-scan
_exptl_absorpt_process_details 'Sheldrick, G. M. (2008) SADABS. University of G\"ottingen, Germany.'
_exptl_crystal_colour colourless
_exptl_crystal_density_diffrn 1.409
_exptl_crystal_description block
_exptl_crystal_F_000 368
_exptl_crystal_size_max 0.40
_exptl_crystal_size_mid 0.40
_exptl_crystal_size_min 0.30
_refine_diff_density_max 0.182
_refine_diff_density_min -0.320
_refine_diff_density_rms 0.044
_refine_ls_abs_structure_details 'Flack H D (1983), Acta Cryst. A39, 876-881'
_refine_ls_abs_structure_Flack 0.004(10)
_refine_ls_extinction_method none
_refine_ls_goodness_of_fit_ref 0.902
_refine_ls_hydrogen_treatment mixed
_refine_ls_matrix_type full
_refine_ls_number_parameters 195
_refine_ls_number_reflns 2875
_refine_ls_number_restraints 2
_refine_ls_restrained_S_all 0.902
_refine_ls_R_factor_all 0.0433
_refine_ls_R_factor_gt 0.0332
_refine_ls_shift/su_max 0.000
_refine_ls_shift/su_mean 0.000
_refine_ls_structure_factor_coef Fsqd
_refine_ls_weighting_details 'calc w=1/[\s^2^(Fo^2^)+(0.0000P)^2^+0.0000P] where P=(Fo^2^+2Fc^2^)/3'
_refine_ls_weighting_scheme calc
_refine_ls_wR_factor_gt 0.0751
_refine_ls_wR_factor_ref 0.0804
_reflns_number_gt 2430
_reflns_number_total 2876
_reflns_threshold_expression >2sigma(I)
_cod_data_source_file jo3019413_FW38.cif
_cod_data_source_block fw38final
_cod_original_cell_volume 835.10(17)
_cod_database_code 4027760

loop_
_symmetry_equiv_pos_as_xyz
'x, y, z'
'-x, y+1/2, -z'

loop_
_atom_site_label
_atom_site_type_symbol
_atom_site_fract_x
_atom_site_fract_y
_atom_site_fract_z
_atom_site_U_iso_or_equiv
_atom_site_adp_type
_atom_site_occupancy
_atom_site_symmetry_multiplicity
_atom_site_calc_flag
_atom_site_refinement_flags
C1 C 0.1484(3) 0.7373(6) 0.26473(13) 0.0260(5) Uani 1 1 d .
H1 H 0.1564 0.5726 0.2371 0.031 Uiso 1 1 calc R
C2 C 0.0930(3) 0.9628(6) 0.21553(17) 0.0306(7) Uani 1 1 d .
H2 H 0.1811 1.0472 0.1951 0.037 Uiso 1 1 calc R
O1 O 0.0319(2) 1.1324(4) 0.26841(11) 0.0372(5) Uani 1 1 d .
C3 C -0.0475(4) 0.9750(6) 0.31767(17) 0.0372(7) Uani 1 1 d .
H3A H -0.1494 0.9371 0.2946 0.045 Uiso 1 1 calc R
H3B H -0.0561 1.0627 0.3663 0.045 Uiso 1 1 calc R
C4 C 0.0426(3) 0.7293(7) 0.32969(14) 0.0314(6) Uani 1 1 d .
H4 H -0.0193 0.5709 0.3311 0.038 Uiso 1 1 calc R
C5 C 0.1826(3) 0.7342(7) 0.38771(13) 0.0298(6) Uani 1 1 d .
H5 H 0.2050 0.5582 0.4072 0.036 Uiso 1 1 calc R
C6 C 0.2818(3) 0.7962(5) 0.32222(13) 0.0278(6) Uani 1 1 d .
H6 H 0.3073 0.9820 0.3217 0.033 Uiso 1 1 calc R
C7 C -0.0205(3) 0.8965(6) 0.15059(16) 0.0298(7) Uani 1 1 d .
C8 C -0.1413(4) 1.0586(7) 0.13250(18) 0.0428(8) Uani 1 1 d .
H8 H -0.1555 1.2030 0.1633 0.051 Uiso 1 1 calc R
C9 C -0.2413(4) 1.0127(8) 0.07024(19) 0.0514(10) Uani 1 1 d .
H9 H -0.3233 1.1245 0.0585 0.062 Uiso 1 1 calc R
C10 C -0.2204(3) 0.8042(7) 0.02574(16) 0.0421(9) Uani 1 1 d .
Br1 Br -0.35321(3) 0.74581(14) -0.061989(17) 0.06861(17) Uani 1 1 d .
C11 C -0.1022(4) 0.6391(7) 0.04184(19) 0.0483(9) Uani 1 1 d .
H11 H -0.0887 0.4955 0.0106 0.058 Uiso 1 1 calc R
C12 C -0.0029(4) 0.6865(6) 0.10473(17) 0.0412(8) Uani 1 1 d .
H12 H 0.0784 0.5729 0.1164 0.049 Uiso 1 1 calc R
N1 N 0.4155(3) 0.6407(4) 0.31735(13) 0.0309(6) Uani 1 1 d .
C13 C 0.5213(3) 0.6638(6) 0.38479(17) 0.0379(8) Uani 1 1 d .
H13A H 0.6057 0.5459 0.3788 0.045 Uiso 1 1 calc R
H13B H 0.4700 0.6031 0.4285 0.045 Uiso 1 1 calc R
C14 C 0.5864(4) 0.9266(7) 0.4042(2) 0.0493(9) Uani 1 1 d .
H14A H 0.6401 0.9893 0.3623 0.074 Uiso 1 1 calc R
H14B H 0.6557 0.9145 0.4495 0.074 Uiso 1 1 calc R
H14C H 0.5052 1.0450 0.4132 0.074 Uiso 1 1 calc R
C15 C 0.4835(3) 0.7009(6) 0.24666(15) 0.0323(7) Uani 1 1 d .
H15A H 0.5281 0.8737 0.2508 0.039 Uiso 1 1 calc R
H15B H 0.4038 0.7035 0.2047 0.039 Uiso 1 1 calc R
C16 C 0.6038(4) 0.5105(7) 0.22830(19) 0.0440(8) Uani 1 1 d .
H16A H 0.6900 0.5256 0.2656 0.066 Uiso 1 1 calc R
H16B H 0.6353 0.5468 0.1781 0.066 Uiso 1 1 calc R
H16C H 0.5633 0.3369 0.2294 0.066 Uiso 1 1 calc R
C17 C 0.1847(4) 0.9213(6) 0.45234(16) 0.0344(7) Uani 1 1 d .
H17A H 0.2822 0.9118 0.4827 0.041 Uiso 1 1 calc R
H17B H 0.1718 1.0972 0.4326 0.041 Uiso 1 1 calc R
O2 O 0.0651(3) 0.8608(4) 0.49884(12) 0.0439(6) Uani 1 1 d D
HO2 H 0.035(4) 1.006(4) 0.504(2) 0.053 Uiso 1 1 d D

loop_
_atom_site_aniso_label
_atom_site_aniso_U_11
_atom_site_aniso_U_22
_atom_site_aniso_U_33
_atom_site_aniso_U_23
_atom_site_aniso_U_13
_atom_site_aniso_U_12
C1 0.0266(13) 0.0240(13) 0.0278(11) -0.0012(15) 0.0046(10) 0.0016(15)
C2 0.0266(16) 0.0285(16) 0.0378(15) -0.0017(13) 0.0092(13) 0.0036(13)
O1 0.0419(12) 0.0290(11) 0.0406(11) -0.0066(9) 0.0038(10) 0.0068(9)
C3 0.0292(17) 0.045(2) 0.0379(16) -0.0107(15) 0.0056(14) 0.0042(15)
C4 0.0296(14) 0.0310(15) 0.0347(13) -0.0015(16) 0.0092(11) -0.0032(16)
C5 0.0346(14) 0.0273(14) 0.0282(12) 0.0005(16) 0.0067(11) -0.0020(16)
C6 0.0307(15) 0.0251(16) 0.0284(12) -0.0010(12) 0.0075(11) 0.0011(13)
C7 0.0276(16) 0.0333(17) 0.0293(14) 0.0028(13) 0.0070(12) 0.0050(13)
C8 0.039(2) 0.050(2) 0.0404(18) -0.0032(16) 0.0038(15) 0.0180(17)
C9 0.0275(19) 0.075(3) 0.052(2) 0.004(2) 0.0058(16) 0.0180(18)
C10 0.0295(16) 0.062(3) 0.0342(14) 0.0070(17) 0.0017(12) -0.0021(16)
Br1 0.0358(2) 0.1252(4) 0.04324(18) -0.0012(3) -0.00567(14) -0.0126(3)
C11 0.055(2) 0.053(2) 0.0359(16) -0.0077(15) -0.0008(16) -0.0008(17)
C12 0.0410(18) 0.041(2) 0.0410(15) -0.0023(16) -0.0016(14) 0.0093(15)
N1 0.0310(14) 0.0324(14) 0.0298(12) -0.0016(11) 0.0055(11) 0.0046(11)
C13 0.0323(18) 0.045(2) 0.0362(15) -0.0007(14) -0.0002(14) 0.0067(14)
C14 0.033(2) 0.066(3) 0.048(2) -0.0131(18) 0.0020(16) -0.0051(18)
C15 0.0335(15) 0.0315(18) 0.0327(13) -0.0023(13) 0.0071(12) 0.0043(13)
C16 0.040(2) 0.047(2) 0.0461(19) -0.0078(17) 0.0100(16) 0.0082(16)
C17 0.0334(17) 0.0390(18) 0.0323(15) -0.0027(14) 0.0114(14) -0.0062(14)
O2 0.0532(15) 0.0419(13) 0.0401(12) -0.0003(11) 0.0242(11) 0.0001(11)

loop_
_atom_type_symbol
_atom_type_description
_atom_type_scat_dispersion_real
_atom_type_scat_dispersion_imag
_atom_type_scat_source
C C 0.0033 0.0016 'International Tables Vol C Tables 4.2.6.8 and 6.1.1.4'
H H 0.0000 0.0000 'International Tables Vol C Tables 4.2.6.8 and 6.1.1.4'
N N 0.0061 0.0033 'International Tables Vol C Tables 4.2.6.8 and 6.1.1.4'
O O 0.0106 0.0060 'International Tables Vol C Tables 4.2.6.8 and 6.1.1.4'
Br Br -0.2901 2.4595 'International Tables Vol C Tables 4.2.6.8 and 6.1.1.4'

loop_
_audit_contact_author_name
_audit_contact_author_address
_audit_contact_author_email
'Werner, Franz'
;Tallinn University of Technology
Department of Chemistry
Akadeemia tee 15
12618 Tallinn
Estonia
;
fwerner@chemnet.ee

loop_
_geom_angle_atom_site_label_1
_geom_angle_atom_site_label_2
_geom_angle_atom_site_label_3
_geom_angle
C2 C1 C6 115.1(3)
C2 C1 C4 105.0(2)
C6 C1 C4 89.87(18)
O1 C2 C7 112.0(2)
O1 C2 C1 102.9(2)
C7 C2 C1 115.2(2)
C3 O1 C2 106.4(2)
O1 C3 C4 106.6(2)
C3 C4 C5 117.8(3)
C3 C4 C1 102.8(3)
C5 C4 C1 89.23(18)
C17 C5 C4 118.3(3)
C17 C5 C6 117.7(3)
C4 C5 C6 89.11(19)
N1 C6 C1 116.4(2)
N1 C6 C5 116.8(2)
C1 C6 C5 89.82(19)
C12 C7 C8 118.2(3)
C12 C7 C2 121.9(3)
C8 C7 C2 119.8(3)
C9 C8 C7 121.1(3)
C10 C9 C8 119.3(3)
C9 C10 C11 121.3(3)
C9 C10 Br1 119.7(3)
C11 C10 Br1 119.0(3)
C10 C11 C12 118.9(3)
C7 C12 C11 121.2(3)
C6 N1 C13 112.4(2)
C6 N1 C15 109.4(2)
C13 N1 C15 113.3(2)
N1 C13 C14 117.9(3)
N1 C15 C16 113.2(3)
O2 C17 C5 109.5(2)

loop_
_geom_bond_atom_site_label_1
_geom_bond_atom_site_label_2
_geom_bond_distance
C1 C2 1.529(4)
C1 C6 1.540(3)
C1 C4 1.559(3)
C2 O1 1.438(3)
C2 C7 1.517(4)
O1 C3 1.437(4)
C3 C4 1.525(5)
C4 C5 1.558(3)
C5 C17 1.512(4)
C5 C6 1.561(3)
C6 N1 1.458(3)
C7 C12 1.388(4)
C7 C8 1.392(4)
C8 C9 1.388(5)
C9 C10 1.372(5)
C10 C11 1.379(5)
C10 Br1 1.910(3)
C11 C12 1.394(4)
N1 C13 1.473(4)
N1 C15 1.480(3)
C13 C14 1.524(5)
C15 C16 1.525(4)
C17 O2 1.446(4)
